data_7107968
loop_
_publ_author_name
'Yonggang Xiang'
'Chen Fu'
'Tom Breiding'
'Pijus K. Sasmal'
'Haidong Liu'
'Klaus Harms'
'Qi Shen'
'Lilu Zhang'
'Eric Meggers'

_publ_section_title
;
 Hydrolytically stable octahedral silicon complexes as bioactive
 scaffolds: application to the design of DNA intercalators
;
_journal_name_full Chem.Commun.
_journal_page_first 7131
_journal_paper_doi 10.1039/c2cc32506c
_journal_volume 48
_journal_year 2012
_chemical_formula_sum 'C44 H33 F12 N7 O2 P2 Si'
_chemical_formula_weight 1009.80
_chemical_name_systematic
;

?

;
_space_group_IT_number 14
_symmetry_cell_setting monoclinic
_symmetry_space_group_name_Hall '-P 2ybc'
_symmetry_space_group_name_H-M 'P 1 21/c 1'
_atom_sites_solution_hydrogens geom
_atom_sites_solution_primary direct
_atom_sites_solution_secondary difmap
_audit_creation_method SHELXL-97
_cell_angle_alpha 90.00
_cell_angle_beta 109.451(3)
_cell_angle_gamma 90.00
_cell_formula_units_Z 4
_cell_length_a 10.9077(5)
_cell_length_b 28.9688(9)
_cell_length_c 14.5670(6)
_cell_measurement_reflns_used 16075
_cell_measurement_temperature 100(2)
_cell_measurement_theta_max 26.98
_cell_measurement_theta_min 1.40
_cell_volume 4340.2(3)
_computing_cell_refinement 'STOE X-AREA'
_computing_data_collection 'STOE X-AREA'
_computing_data_reduction 'STOE X-RED'
_computing_molecular_graphics 'DIAMOND 3.2h'
_computing_structure_refinement 'SHELXL-97 (Sheldrick, 1997)'
_computing_structure_solution 'SIR 2011'
_diffrn_ambient_temperature 100(2)
_diffrn_detector_area_resol_mean 6.67
_diffrn_measured_fraction_theta_full 0.987
_diffrn_measured_fraction_theta_max 0.987
_diffrn_measurement_device_type 'STOE IPDS 2'
_diffrn_measurement_method 'rotation method'
_diffrn_radiation_monochromator graphite
_diffrn_radiation_source 'fine-focus sealed tube'
_diffrn_radiation_type MoK\a
_diffrn_radiation_wavelength 0.71073
_diffrn_reflns_av_R_equivalents 0.0326
_diffrn_reflns_av_sigmaI/netI 0.0700
_diffrn_reflns_limit_h_max 13
_diffrn_reflns_limit_h_min -13
_diffrn_reflns_limit_k_max 34
_diffrn_reflns_limit_k_min -32
_diffrn_reflns_limit_l_max 17
_diffrn_reflns_limit_l_min -17
_diffrn_reflns_number 24134
_diffrn_reflns_theta_full 25.25
_diffrn_reflns_theta_max 25.25
_diffrn_reflns_theta_min 1.41
_diffrn_standards_decay_% 36
_exptl_absorpt_coefficient_mu 0.228
_exptl_absorpt_correction_T_max 0.9831
_exptl_absorpt_correction_T_min 0.9376
_exptl_absorpt_correction_type integration
_exptl_absorpt_process_details 'STOE X-RED'
_exptl_crystal_colour red
_exptl_crystal_density_diffrn 1.545
_exptl_crystal_density_method 'not measured'
_exptl_crystal_description block
_exptl_crystal_F_000 2056
_exptl_crystal_size_max 0.38
_exptl_crystal_size_mid 0.20
_exptl_crystal_size_min 0.09
_refine_diff_density_max 0.393
_refine_diff_density_min -0.282
_refine_diff_density_rms 0.050
_refine_ls_extinction_method none
_refine_ls_goodness_of_fit_ref 0.823
_refine_ls_hydrogen_treatment constr
_refine_ls_matrix_type full
_refine_ls_number_parameters 616
_refine_ls_number_reflns 7731
_refine_ls_number_restraints 15
_refine_ls_restrained_S_all 0.824
_refine_ls_R_factor_all 0.0796
_refine_ls_R_factor_gt 0.0415
_refine_ls_shift/su_max 0.001
_refine_ls_shift/su_mean 0.000
_refine_ls_structure_factor_coef Fsqd
_refine_ls_weighting_details 'calc w=1/[\s^2^(Fo^2^)+(0.0533P)^2^+0.0000P] where P=(Fo^2^+2Fc^2^)/3'
_refine_ls_weighting_scheme calc
_refine_ls_wR_factor_gt 0.0886
_refine_ls_wR_factor_ref 0.0955
_reflns_number_gt 4516
_reflns_number_total 7731
_reflns_threshold_expression >2sigma(I)
_cod_data_source_file c2cc32506c.txt
_cod_data_source_block yg546
_cod_original_sg_symbol_H-M 'P 21/c'
_cod_database_code 7107968

loop_
_symmetry_equiv_pos_as_xyz
'x, y, z'
'-x, y+1/2, -z+1/2'
'-x, -y, -z'
'x, -y-1/2, z-1/2'

loop_
_atom_site_label
_atom_site_type_symbol
_atom_site_fract_x
_atom_site_fract_y
_atom_site_fract_z
_atom_site_U_iso_or_equiv
_atom_site_adp_type
_atom_site_occupancy
_atom_site_symmetry_multiplicity
_atom_site_calc_flag
_atom_site_refinement_flags
C2 C 1.0036(3) 0.33904(8) 0.30730(18) 0.0271(6) Uani 1 1 d .
C3 C 1.0932(3) 0.31302(8) 0.27659(18) 0.0270(6) Uani 1 1 d .
C5 C 1.1689(3) 0.29791(8) 0.14909(19) 0.0295(6) Uani 1 1 d .
H5 H 1.1673 0.3035 0.0844 0.035 Uiso 1 1 calc R
C6 C 1.2544(3) 0.26502(9) 0.2056(2) 0.0316(7) Uani 1 1 d .
H6 H 1.3102 0.2485 0.1791 0.038 Uiso 1 1 calc R
C7 C 1.2587(3) 0.25628(9) 0.2995(2) 0.0321(7) Uani 1 1 d .
H7 H 1.3166 0.2337 0.3378 0.038 Uiso 1 1 calc R
C8 C 1.1764(3) 0.28106(9) 0.33806(19) 0.0299(6) Uani 1 1 d .
C9 C 1.1707(3) 0.27652(9) 0.43462(19) 0.0347(7) Uani 1 1 d .
H9 H 1.2270 0.2553 0.4784 0.042 Uiso 1 1 calc R
C10 C 1.0876(3) 0.30161(9) 0.4646(2) 0.0361(7) Uani 1 1 d .
H10 H 1.0880 0.2982 0.5295 0.043 Uiso 1 1 calc R
C11 C 0.9979(3) 0.33362(9) 0.40069(19) 0.0313(7) Uani 1 1 d .
C12 C 0.9025(3) 0.35943(9) 0.4230(2) 0.0345(7) Uani 1 1 d .
H12 H 0.8938 0.3571 0.4856 0.041 Uiso 1 1 calc R
C13 C 0.8219(3) 0.38795(9) 0.35388(19) 0.0337(7) Uani 1 1 d .
H13 H 0.7567 0.4053 0.3684 0.040 Uiso 1 1 calc R
C14 C 0.8354(3) 0.39155(9) 0.26212(19) 0.0308(7) Uani 1 1 d .
H14 H 0.7790 0.4116 0.2153 0.037 Uiso 1 1 calc R
C16 C 1.0251(3) 0.45850(8) 0.13628(17) 0.0260(6) Uani 1 1 d .
C17 C 0.8897(3) 0.45806(8) 0.08401(18) 0.0266(6) Uani 1 1 d .
C19 C 0.7121(3) 0.41128(9) 0.01030(19) 0.0301(6) Uani 1 1 d .
H19 H 0.6744 0.3815 -0.0048 0.036 Uiso 1 1 calc R
C20 C 0.6357(3) 0.45017(9) -0.02498(19) 0.0315(7) Uani 1 1 d .
H20 H 0.5470 0.4466 -0.0639 0.038 Uiso 1 1 calc R
C21 C 0.6883(3) 0.49368(9) -0.00368(19) 0.0308(6) Uani 1 1 d .
H21 H 0.6357 0.5202 -0.0264 0.037 Uiso 1 1 calc R
C22 C 0.8204(3) 0.49852(8) 0.05199(18) 0.0289(6) Uani 1 1 d .
C23 C 0.8901(3) 0.54131(9) 0.0765(2) 0.0344(7) Uani 1 1 d .
H23 H 0.8447 0.5696 0.0576 0.041 Uiso 1 1 calc R
C24 C 1.0200(3) 0.54197(9) 0.1264(2) 0.0346(7) Uani 1 1 d .
H24 H 1.0637 0.5708 0.1414 0.042 Uiso 1 1 calc R
C25 C 1.0927(3) 0.50005(9) 0.15690(18) 0.0293(6) Uani 1 1 d .
C26 C 1.2278(3) 0.49693(9) 0.20323(19) 0.0321(7) Uani 1 1 d .
H26 H 1.2792 0.5241 0.2198 0.039 Uiso 1 1 calc R
C27 C 1.2846(3) 0.45443(9) 0.22424(19) 0.0317(7) Uani 1 1 d .
H27 H 1.3762 0.4521 0.2539 0.038 Uiso 1 1 calc R
C28 C 1.2095(3) 0.41462(9) 0.20259(19) 0.0306(6) Uani 1 1 d .
H28 H 1.2510 0.3855 0.2193 0.037 Uiso 1 1 calc R
C29 C 0.8397(3) 0.30756(8) -0.01366(18) 0.0298(7) Uani 1 1 d .
C30 C 0.9254(3) 0.32808(8) -0.04912(18) 0.0293(6) Uani 1 1 d .
C31 C 0.9347(3) 0.31598(9) -0.14177(18) 0.0321(7) Uani 1 1 d .
C32 C 1.0200(3) 0.33809(9) -0.18165(19) 0.0344(7) Uani 1 1 d .
H32 H 1.0771 0.3614 -0.1455 0.041 Uiso 1 1 calc R
C33 C 1.0215(3) 0.32625(10) -0.2725(2) 0.0407(7) Uani 1 1 d .
H33 H 1.0775 0.3420 -0.2999 0.049 Uiso 1 1 calc R
C34 C 0.9412(3) 0.29125(11) -0.3242(2) 0.0447(8) Uani 1 1 d .
H34 H 0.9426 0.2832 -0.3870 0.054 Uiso 1 1 calc R
C35 C 0.8607(3) 0.26837(10) -0.2862(2) 0.0412(8) Uani 1 1 d .
H35 H 0.8088 0.2439 -0.3224 0.049 Uiso 1 1 calc R
C36 C 0.8518(3) 0.28001(9) -0.19398(19) 0.0344(7) Uani 1 1 d .
C37 C 0.7609(3) 0.25761(9) -0.1552(2) 0.0356(7) Uani 1 1 d .
C38 C 0.6757(3) 0.22225(10) -0.2041(2) 0.0426(8) Uani 1 1 d .
H38 H 0.6779 0.2120 -0.2655 0.051 Uiso 1 1 calc R
C39 C 0.5901(3) 0.20230(10) -0.1660(2) 0.0470(9) Uani 1 1 d .
H39 H 0.5359 0.1779 -0.2003 0.056 Uiso 1 1 calc R
C40 C 0.5807(3) 0.21722(10) -0.0770(2) 0.0423(8) Uani 1 1 d .
H40 H 0.5199 0.2034 -0.0515 0.051 Uiso 1 1 calc R
C41 C 0.6608(3) 0.25212(9) -0.0270(2) 0.0356(7) Uani 1 1 d .
H41 H 0.6541 0.2629 0.0327 0.043 Uiso 1 1 calc R
C42 C 0.7525(3) 0.27191(8) -0.06399(19) 0.0314(7) Uani 1 1 d .
N1 N 0.9247(2) 0.36771(7) 0.23807(15) 0.0267(5) Uani 1 1 d .
N4 N 1.0893(2) 0.32168(7) 0.18372(15) 0.0267(5) Uani 1 1 d .
N15 N 1.0812(2) 0.41602(7) 0.15916(15) 0.0266(5) Uani 1 1 d .
N18 N 0.8370(2) 0.41500(7) 0.06482(15) 0.0266(5) Uani 1 1 d .
O1 O 0.84101(18) 0.32388(6) 0.07616(12) 0.0292(4) Uani 1 1 d .
O2 O 1.00012(17) 0.36177(6) 0.01091(12) 0.0286(4) Uani 1 1 d .
Si1 Si 0.95822(8) 0.36541(2) 0.11435(5) 0.02718(18) Uani 1 1 d .
C301 C 0.3747(6) 0.62816(18) 0.2908(5) 0.138(3) Uani 1 1 d U
C302 C 0.4825(5) 0.65605(18) 0.2834(5) 0.129(2) Uani 1 1 d U
H30A H 0.4504 0.6775 0.2286 0.193 Uiso 1 1 calc R
H30B H 0.5486 0.6358 0.2729 0.193 Uiso 1 1 calc R
H30C H 0.5208 0.6735 0.3438 0.193 Uiso 1 1 calc R
N300 N 0.2897(5) 0.60505(15) 0.3070(5) 0.150(2) Uani 1 1 d U
F1 F 0.5934(2) 0.47864(7) 0.19722(14) 0.0695(6) Uani 1 1 d .
F2 F 0.66738(19) 0.55055(7) 0.19245(13) 0.0646(6) Uani 1 1 d .
F3 F 0.72879(19) 0.55436(7) 0.35559(14) 0.0664(6) Uani 1 1 d .
F4 F 0.6531(2) 0.48208(7) 0.36002(14) 0.0716(6) Uani 1 1 d .
F5 F 0.79970(17) 0.49573(6) 0.28349(13) 0.0564(5) Uani 1 1 d .
F6 F 0.52180(17) 0.53631(6) 0.26880(13) 0.0580(5) Uani 1 1 d .
P1 P 0.66116(8) 0.51652(3) 0.27641(6) 0.0416(2) Uani 1 1 d .
F7 F 0.42307(16) 0.65054(6) 0.88971(12) 0.0461(4) Uani 1 1 d .
F8 F 0.56633(18) 0.70919(5) 0.93344(12) 0.0506(5) Uani 1 1 d .
F9 F 0.72291(17) 0.66015(7) 1.01542(13) 0.0611(5) Uani 1 1 d .
F10 F 0.58213(19) 0.60084(6) 0.97267(14) 0.0573(5) Uani 1 1 d .
F11 F 0.53521(17) 0.66239(6) 1.04855(12) 0.0498(5) Uani 1 1 d .
F12 F 0.60991(17) 0.64701(6) 0.85664(12) 0.0471(4) Uani 1 1 d .
P2 P 0.57264(8) 0.65468(3) 0.95258(6) 0.03461(19) Uani 1 1 d .
C101 C 0.5972(4) 0.59855(15) 0.5503(3) 0.0699(11) Uani 1 1 d .
C102 C 0.5527(4) 0.55535(16) 0.5097(3) 0.0834(13) Uani 1 1 d .
H10A H 0.5295 0.5365 0.5574 0.125 Uiso 1 1 calc R
H10B H 0.6214 0.5399 0.4919 0.125 Uiso 1 1 calc R
H10C H 0.4760 0.5594 0.4515 0.125 Uiso 1 1 calc R
N100 N 0.6366(4) 0.63305(13) 0.5865(3) 0.0953(13) Uani 1 1 d .
C201 C 0.0907(3) 0.48534(14) 0.3972(2) 0.0509(9) Uani 1 1 d .
C202 C 0.0804(4) 0.53389(14) 0.4225(3) 0.0844(14) Uani 1 1 d .
H20A H 0.1098 0.5372 0.4934 0.127 Uiso 1 1 calc R
H20B H -0.0104 0.5439 0.3950 0.127 Uiso 1 1 calc R
H20C H 0.1347 0.5530 0.3958 0.127 Uiso 1 1 calc R
N200 N 0.0991(3) 0.44849(11) 0.37607(19) 0.0535(7) Uani 1 1 d .

loop_
_atom_site_aniso_label
_atom_site_aniso_U_11
_atom_site_aniso_U_22
_atom_site_aniso_U_33
_atom_site_aniso_U_23
_atom_site_aniso_U_13
_atom_site_aniso_U_12
C2 0.0297(16) 0.0230(13) 0.0242(14) -0.0018(11) 0.0030(13) -0.0012(12)
C3 0.0313(16) 0.0217(13) 0.0245(14) -0.0023(11) 0.0046(13) -0.0020(12)
C5 0.0366(17) 0.0240(14) 0.0278(15) -0.0022(11) 0.0106(14) -0.0005(12)
C6 0.0338(17) 0.0242(14) 0.0368(17) -0.0024(12) 0.0116(14) 0.0034(12)
C7 0.0316(16) 0.0237(14) 0.0362(17) 0.0030(12) 0.0049(14) 0.0013(12)
C8 0.0336(16) 0.0238(13) 0.0287(15) 0.0016(11) 0.0054(14) -0.0011(12)
C9 0.0403(18) 0.0303(15) 0.0291(16) 0.0041(12) 0.0058(14) 0.0032(13)
C10 0.0443(19) 0.0344(15) 0.0276(15) 0.0049(12) 0.0094(15) 0.0040(14)
C11 0.0383(17) 0.0276(14) 0.0270(15) -0.0008(11) 0.0095(14) -0.0024(13)
C12 0.0440(18) 0.0323(15) 0.0285(15) -0.0033(12) 0.0137(14) -0.0019(14)
C13 0.0382(18) 0.0320(15) 0.0331(16) -0.0059(12) 0.0150(15) 0.0011(13)
C14 0.0329(16) 0.0248(14) 0.0317(16) -0.0044(11) 0.0066(14) 0.0008(12)
C16 0.0348(17) 0.0225(14) 0.0201(13) -0.0005(10) 0.0082(13) 0.0031(12)
C17 0.0356(17) 0.0233(14) 0.0218(13) -0.0025(11) 0.0110(13) -0.0007(12)
C19 0.0332(18) 0.0265(14) 0.0281(15) -0.0004(11) 0.0069(14) -0.0021(12)
C20 0.0331(17) 0.0324(15) 0.0263(15) 0.0028(12) 0.0062(13) 0.0021(13)
C21 0.0395(18) 0.0248(14) 0.0290(15) 0.0030(11) 0.0126(14) 0.0065(12)
C22 0.0381(17) 0.0246(14) 0.0242(14) 0.0010(11) 0.0107(13) 0.0026(12)
C23 0.046(2) 0.0222(14) 0.0356(16) 0.0015(12) 0.0149(15) 0.0037(13)
C24 0.0427(19) 0.0230(14) 0.0375(16) 0.0010(12) 0.0126(15) -0.0016(13)
C25 0.0367(17) 0.0243(14) 0.0271(15) -0.0007(11) 0.0109(14) -0.0017(12)
C26 0.0386(18) 0.0276(14) 0.0298(15) -0.0030(12) 0.0109(14) -0.0064(13)
C27 0.0301(16) 0.0334(16) 0.0307(15) -0.0019(12) 0.0090(13) -0.0010(13)
C28 0.0340(17) 0.0270(14) 0.0303(15) -0.0021(11) 0.0103(14) 0.0022(12)
C29 0.0380(17) 0.0209(13) 0.0231(15) -0.0027(11) 0.0006(14) 0.0067(12)
C30 0.0361(17) 0.0214(13) 0.0259(15) 0.0005(11) 0.0044(14) 0.0054(12)
C31 0.0382(17) 0.0238(14) 0.0264(15) -0.0024(11) 0.0003(14) 0.0123(13)
C32 0.0419(18) 0.0302(15) 0.0292(15) -0.0009(12) 0.0095(15) 0.0083(13)
C33 0.0450(19) 0.0455(18) 0.0308(17) -0.0007(13) 0.0113(15) 0.0132(15)
C34 0.046(2) 0.055(2) 0.0290(16) -0.0092(15) 0.0069(16) 0.0136(17)
C35 0.0416(19) 0.0411(17) 0.0310(17) -0.0126(14) -0.0012(15) 0.0121(15)
C36 0.0351(17) 0.0303(15) 0.0298(16) -0.0034(12) 0.0001(14) 0.0103(13)
C37 0.0374(17) 0.0269(14) 0.0318(16) -0.0061(12) -0.0029(14) 0.0117(13)
C38 0.0405(19) 0.0378(17) 0.0399(18) -0.0150(14) 0.0004(16) 0.0033(15)
C39 0.041(2) 0.0330(16) 0.051(2) -0.0133(15) -0.0059(17) 0.0021(15)
C40 0.0326(18) 0.0340(16) 0.050(2) -0.0017(14) 0.0000(16) 0.0023(14)
C41 0.0356(17) 0.0276(15) 0.0346(16) -0.0012(12) -0.0004(14) 0.0062(13)
C42 0.0338(17) 0.0198(13) 0.0320(16) 0.0005(12) -0.0002(14) 0.0049(12)
N1 0.0320(13) 0.0206(11) 0.0258(12) -0.0012(9) 0.0074(11) 0.0008(10)
N4 0.0322(13) 0.0222(11) 0.0233(12) -0.0023(9) 0.0062(11) -0.0001(10)
N15 0.0319(14) 0.0244(11) 0.0220(11) -0.0016(9) 0.0071(11) 0.0022(10)
N18 0.0322(14) 0.0215(11) 0.0242(12) -0.0010(9) 0.0068(11) -0.0012(10)
O1 0.0379(11) 0.0223(9) 0.0255(10) -0.0007(7) 0.0079(9) 0.0007(8)
O2 0.0378(11) 0.0219(9) 0.0238(10) -0.0028(7) 0.0071(9) -0.0003(8)
Si1 0.0333(4) 0.0212(3) 0.0245(4) -0.0009(3) 0.0063(3) 0.0021(3)
C301 0.080(4) 0.059(3) 0.217(7) -0.011(4) -0.025(4) 0.015(3)
C302 0.102(4) 0.085(4) 0.194(6) 0.065(4) 0.043(4) 0.031(3)
N300 0.078(3) 0.064(3) 0.265(7) -0.034(3) 0.000(4) 0.008(2)
F1 0.0618(13) 0.0775(14) 0.0688(13) -0.0344(11) 0.0214(11) -0.0134(11)
F2 0.0635(13) 0.0708(13) 0.0597(12) 0.0176(10) 0.0208(11) 0.0160(11)
F3 0.0573(13) 0.0653(13) 0.0650(13) -0.0273(10) 0.0049(11) 0.0037(10)
F4 0.0951(16) 0.0650(13) 0.0657(13) 0.0192(10) 0.0413(13) 0.0286(12)
F5 0.0484(11) 0.0565(11) 0.0609(12) -0.0022(9) 0.0137(10) 0.0155(9)
F6 0.0421(11) 0.0665(12) 0.0614(12) -0.0041(10) 0.0118(10) 0.0121(9)
P1 0.0402(5) 0.0433(5) 0.0365(4) -0.0038(4) 0.0063(4) 0.0077(4)
F7 0.0365(10) 0.0548(11) 0.0427(10) 0.0108(8) 0.0074(9) -0.0037(8)
F8 0.0636(12) 0.0342(9) 0.0596(11) 0.0016(8) 0.0279(10) -0.0064(9)
F9 0.0367(11) 0.0909(15) 0.0510(11) 0.0176(10) 0.0084(9) -0.0042(10)
F10 0.0732(13) 0.0348(9) 0.0729(13) 0.0161(9) 0.0364(11) 0.0131(9)
F11 0.0526(11) 0.0595(11) 0.0406(10) 0.0004(8) 0.0200(9) -0.0044(9)
F12 0.0547(11) 0.0472(10) 0.0453(10) 0.0001(8) 0.0245(9) 0.0025(9)
P2 0.0339(5) 0.0344(4) 0.0357(4) 0.0063(3) 0.0118(4) 0.0010(3)
C101 0.071(3) 0.058(3) 0.080(3) 0.010(2) 0.024(2) 0.011(2)
C102 0.082(3) 0.099(3) 0.069(3) -0.008(2) 0.025(3) -0.004(3)
N100 0.088(3) 0.060(2) 0.117(3) 0.005(2) 0.006(2) 0.002(2)
C201 0.046(2) 0.065(2) 0.0394(19) -0.0134(17) 0.0109(17) -0.0048(18)
C202 0.077(3) 0.072(3) 0.096(3) -0.041(2) 0.018(3) -0.004(2)
N200 0.0526(19) 0.0625(19) 0.0440(17) -0.0122(14) 0.0142(15) -0.0073(15)

loop_
_atom_type_symbol
_atom_type_description
_atom_type_scat_dispersion_real
_atom_type_scat_dispersion_imag
_atom_type_scat_source
C C 0.0033 0.0016 'International Tables Vol C Tables 4.2.6.8 and 6.1.1.4'
H H 0.0000 0.0000 'International Tables Vol C Tables 4.2.6.8 and 6.1.1.4'
F F 0.0171 0.0103 'International Tables Vol C Tables 4.2.6.8 and 6.1.1.4'
N N 0.0061 0.0033 'International Tables Vol C Tables 4.2.6.8 and 6.1.1.4'
O O 0.0106 0.0060 'International Tables Vol C Tables 4.2.6.8 and 6.1.1.4'
P P 0.1023 0.0942 'International Tables Vol C Tables 4.2.6.8 and 6.1.1.4'
Si Si 0.0817 0.0704 'International Tables Vol C Tables 4.2.6.8 and 6.1.1.4'

loop_
_geom_angle_atom_site_label_1
_geom_angle_atom_site_label_2
_geom_angle_atom_site_label_3
_geom_angle
N1 C2 C11 124.6(2)
N1 C2 C3 114.9(2)
C11 C2 C3 120.5(2)
N4 C3 C8 124.0(2)
N4 C3 C2 114.7(2)
C8 C3 C2 121.3(2)
N4 C5 C6 121.5(2)
N4 C5 H5 119.2
C6 C5 H5 119.2
C7 C6 C5 120.4(3)
C7 C6 H6 119.8
C5 C6 H6 119.8
C6 C7 C8 119.3(2)
C6 C7 H7 120.4
C8 C7 H7 120.4
C3 C8 C7 116.7(2)
C3 C8 C9 117.4(3)
C7 C8 C9 126.0(2)
C10 C9 C8 121.5(3)
C10 C9 H9 119.2
C8 C9 H9 119.2
C9 C10 C11 121.7(3)
C9 C10 H10 119.2
C11 C10 H10 119.2
C2 C11 C12 116.3(2)
C2 C11 C10 117.5(3)
C12 C11 C10 126.1(3)
C13 C12 C11 119.7(3)
C13 C12 H12 120.2
C11 C12 H12 120.2
C12 C13 C14 120.1(3)
C12 C13 H13 120.0
C14 C13 H13 120.0
N1 C14 C13 122.2(3)
N1 C14 H14 118.9
C13 C14 H14 118.9
N15 C16 C25 124.4(2)
N15 C16 C17 115.1(2)
C25 C16 C17 120.4(2)
N18 C17 C22 123.9(2)
N18 C17 C16 114.3(2)
C22 C17 C16 121.7(2)
N18 C19 C20 121.4(2)
N18 C19 H19 119.3
C20 C19 H19 119.3
C21 C20 C19 120.3(3)
C21 C20 H20 119.9
C19 C20 H20 119.9
C20 C21 C22 119.4(2)
C20 C21 H21 120.3
C22 C21 H21 120.3
C17 C22 C21 116.7(2)
C17 C22 C23 117.5(2)
C21 C22 C23 125.9(2)
C24 C23 C22 121.1(3)
C24 C23 H23 119.5
C22 C23 H23 119.5
C23 C24 C25 121.5(3)
C23 C24 H24 119.3
C25 C24 H24 119.3
C16 C25 C26 116.3(2)
C16 C25 C24 117.8(2)
C26 C25 C24 125.8(2)
C27 C26 C25 119.4(2)
C27 C26 H26 120.3
C25 C26 H26 120.3
C26 C27 C28 120.6(3)
C26 C27 H27 119.7
C28 C27 H27 119.7
N15 C28 C27 122.0(2)
N15 C28 H28 119.0
C27 C28 H28 119.0
C30 C29 O1 114.9(2)
C30 C29 C42 123.4(2)
O1 C29 C42 121.8(3)
C29 C30 O2 114.0(2)
C29 C30 C31 122.0(2)
O2 C30 C31 123.9(3)
C32 C31 C36 120.3(3)
C32 C31 C30 122.9(2)
C36 C31 C30 116.8(3)
C33 C32 C31 120.5(3)
C33 C32 H32 119.8
C31 C32 H32 119.8
C32 C33 C34 119.9(3)
C32 C33 H33 120.1
C34 C33 H33 120.1
C35 C34 C33 120.9(3)
C35 C34 H34 119.5
C33 C34 H34 119.5
C34 C35 C36 121.8(3)
C34 C35 H35 119.1
C36 C35 H35 119.1
C35 C36 C31 116.6(3)
C35 C36 C37 122.3(3)
C31 C36 C37 121.1(3)
C38 C37 C42 116.6(3)
C38 C37 C36 123.4(3)
C42 C37 C36 119.9(2)
C39 C38 C37 121.9(3)
C39 C38 H38 119.0
C37 C38 H38 119.0
C38 C39 C40 121.1(3)
C38 C39 H39 119.5
C40 C39 H39 119.5
C41 C40 C39 119.1(3)
C41 C40 H40 120.4
C39 C40 H40 120.4
C40 C41 C42 120.3(3)
C40 C41 H41 119.9
C42 C41 H41 119.9
C41 C42 C37 120.9(3)
C41 C42 C29 122.3(3)
C37 C42 C29 116.8(3)
C14 N1 C2 117.2(2)
C14 N1 Si1 129.59(18)
C2 N1 Si1 113.19(17)
C5 N4 C3 118.2(2)
C5 N4 Si1 127.24(18)
C3 N4 Si1 114.47(18)
C28 N15 C16 117.3(2)
C28 N15 Si1 129.38(18)
C16 N15 Si1 113.21(18)
C19 N18 C17 118.3(2)
C19 N18 Si1 126.99(17)
C17 N18 Si1 114.60(18)
C29 O1 Si1 108.59(16)
C30 O2 Si1 109.01(16)
O1 Si1 O2 93.44(9)
O1 Si1 N18 93.28(9)
O2 Si1 N18 93.87(9)
O1 Si1 N4 92.98(9)
O2 Si1 N4 92.98(9)
N18 Si1 N4 170.42(9)
O1 Si1 N15 175.42(10)
O2 Si1 N15 89.16(9)
N18 Si1 N15 82.78(9)
N4 Si1 N15 90.64(9)
O1 Si1 N1 88.55(9)
O2 Si1 N1 175.34(10)
N18 Si1 N1 90.22(9)
N4 Si1 N1 82.70(9)
N15 Si1 N1 89.13(9)
N300 C301 C302 173.5(8)
C301 C302 H30A 109.5
C301 C302 H30B 109.5
H30A C302 H30B 109.5
C301 C302 H30C 109.5
H30A C302 H30C 109.5
H30B C302 H30C 109.5
F3 P1 F1 179.97(16)
F3 P1 F2 90.12(12)
F1 P1 F2 89.91(12)
F3 P1 F6 90.22(11)
F1 P1 F6 89.77(11)
F2 P1 F6 90.42(11)
F3 P1 F5 90.73(11)
F1 P1 F5 89.29(11)
F2 P1 F5 90.10(11)
F6 P1 F5 178.92(12)
F3 P1 F4 90.43(12)
F1 P1 F4 89.54(12)
F2 P1 F4 179.26(13)
F6 P1 F4 89.08(11)
F5 P1 F4 90.39(11)
F10 P2 F7 91.35(10)
F10 P2 F12 90.27(10)
F7 P2 F12 89.82(9)
F10 P2 F9 90.01(11)
F7 P2 F9 178.64(11)
F12 P2 F9 90.21(10)
F10 P2 F11 89.77(10)
F7 P2 F11 90.13(10)
F12 P2 F11 179.94(13)
F9 P2 F11 89.83(10)
F10 P2 F8 178.77(12)
F7 P2 F8 89.87(10)
F12 P2 F8 89.63(9)
F9 P2 F8 88.76(10)
F11 P2 F8 90.33(10)
N100 C101 C102 177.4(5)
C101 C102 H10A 109.5
C101 C102 H10B 109.5
H10A C102 H10B 109.5
C101 C102 H10C 109.5
H10A C102 H10C 109.5
H10B C102 H10C 109.5
N200 C201 C202 178.5(4)
C201 C202 H20A 109.5
C201 C202 H20B 109.5
H20A C202 H20B 109.5
C201 C202 H20C 109.5
H20A C202 H20C 109.5
H20B C202 H20C 109.5

loop_
_geom_bond_atom_site_label_1
_geom_bond_atom_site_label_2
_geom_bond_distance
C2 N1 1.367(3)
C2 C11 1.391(4)
C2 C3 1.419(4)
C3 N4 1.363(3)
C3 C8 1.393(4)
C5 N4 1.332(3)
C5 C6 1.394(4)
C5 H5 0.9500
C6 C7 1.377(4)
C6 H6 0.9500
C7 C8 1.404(4)
C7 H7 0.9500
C8 C9 1.435(4)
C9 C10 1.343(4)
C9 H9 0.9500
C10 C11 1.441(4)
C10 H10 0.9500
C11 C12 1.405(4)
C12 C13 1.371(4)
C12 H12 0.9500
C13 C14 1.397(4)
C13 H13 0.9500
C14 N1 1.332(3)
C14 H14 0.9500
C16 N15 1.365(3)
C16 C25 1.391(4)
C16 C17 1.419(4)
C17 N18 1.363(3)
C17 C22 1.388(3)
C19 N18 1.333(3)
C19 C20 1.394(4)
C19 H19 0.9500
C20 C21 1.377(4)
C20 H20 0.9500
C21 C22 1.405(4)
C21 H21 0.9500
C22 C23 1.436(4)
C23 C24 1.361(4)
C23 H23 0.9500
C24 C25 1.437(4)
C24 H24 0.9500
C25 C26 1.405(4)
C26 C27 1.366(4)
C26 H26 0.9500
C27 C28 1.388(4)
C27 H27 0.9500
C28 N15 1.330(3)
C28 H28 0.9500
C29 C30 1.348(4)
C29 O1 1.387(3)
C29 C42 1.430(4)
C30 O2 1.381(3)
C30 C31 1.430(4)
C31 C32 1.405(4)
C31 C36 1.423(4)
C32 C33 1.372(4)
C32 H32 0.9500
C33 C34 1.387(4)
C33 H33 0.9500
C34 C35 1.356(4)
C34 H34 0.9500
C35 C36 1.420(4)
C35 H35 0.9500
C36 C37 1.448(4)
C37 C38 1.407(4)
C37 C42 1.423(4)
C38 C39 1.363(5)
C38 H38 0.9500
C39 C40 1.403(4)
C39 H39 0.9500
C40 C41 1.375(4)
C40 H40 0.9500
C41 C42 1.407(4)
C41 H41 0.9500
N1 Si1 1.956(2)
N4 Si1 1.926(2)
N15 Si1 1.947(2)
N18 Si1 1.923(2)
O1 Si1 1.7081(19)
O2 Si1 1.7172(19)
C301 N300 1.229(8)
C301 C302 1.460(8)
C302 H30A 0.9800
C302 H30B 0.9800
C302 H30C 0.9800
F1 P1 1.5852(19)
F2 P1 1.590(2)
F3 P1 1.5842(19)
F4 P1 1.599(2)
F5 P1 1.5978(19)
F6 P1 1.594(2)
F7 P2 1.5873(18)
F8 P2 1.6009(17)
F9 P2 1.5970(19)
F10 P2 1.5840(18)
F11 P2 1.5972(18)
F12 P2 1.5956(18)
C101 N100 1.145(5)
C101 C102 1.400(6)
C102 H10A 0.9800
C102 H10B 0.9800
C102 H10C 0.9800
C201 N200 1.123(4)
C201 C202 1.468(5)
C202 H20A 0.9800
C202 H20B 0.9800
C202 H20C 0.9800

loop_
_geom_torsion_atom_site_label_1
_geom_torsion_atom_site_label_2
_geom_torsion_atom_site_label_3
_geom_torsion_atom_site_label_4
_geom_torsion
N1 C2 C3 N4 1.9(3)
C11 C2 C3 N4 -179.7(2)
N1 C2 C3 C8 -177.5(2)
C11 C2 C3 C8 0.8(4)
N4 C5 C6 C7 0.0(4)
C5 C6 C7 C8 -0.4(4)
N4 C3 C8 C7 -1.0(4)
C2 C3 C8 C7 178.3(2)
N4 C3 C8 C9 178.8(2)
C2 C3 C8 C9 -1.8(4)
C6 C7 C8 C3 0.9(4)
C6 C7 C8 C9 -179.0(3)
C3 C8 C9 C10 0.7(4)
C7 C8 C9 C10 -179.5(3)
C8 C9 C10 C11 1.4(4)
N1 C2 C11 C12 0.8(4)
C3 C2 C11 C12 -177.4(2)
N1 C2 C11 C10 179.5(2)
C3 C2 C11 C10 1.3(4)
C9 C10 C11 C2 -2.4(4)
C9 C10 C11 C12 176.1(3)
C2 C11 C12 C13 -0.1(4)
C10 C11 C12 C13 -178.6(3)
C11 C12 C13 C14 -0.5(4)
C12 C13 C14 N1 0.4(4)
N15 C16 C17 N18 0.0(3)
C25 C16 C17 N18 177.0(2)
N15 C16 C17 C22 -177.1(2)
C25 C16 C17 C22 -0.1(4)
N18 C19 C20 C21 -0.2(4)
C19 C20 C21 C22 1.5(4)
N18 C17 C22 C21 -0.2(4)
C16 C17 C22 C21 176.6(2)
N18 C17 C22 C23 -178.8(2)
C16 C17 C22 C23 -2.0(4)
C20 C21 C22 C17 -1.2(4)
C20 C21 C22 C23 177.2(3)
C17 C22 C23 C24 2.2(4)
C21 C22 C23 C24 -176.3(3)
C22 C23 C24 C25 -0.3(4)
N15 C16 C25 C26 0.9(4)
C17 C16 C25 C26 -175.9(2)
N15 C16 C25 C24 178.8(2)
C17 C16 C25 C24 2.0(4)
C23 C24 C25 C16 -1.8(4)
C23 C24 C25 C26 175.9(3)
C16 C25 C26 C27 0.6(4)
C24 C25 C26 C27 -177.1(3)
C25 C26 C27 C28 -1.8(4)
C26 C27 C28 N15 1.5(4)
O1 C29 C30 O2 0.3(3)
C42 C29 C30 O2 179.8(2)
O1 C29 C30 C31 -178.7(2)
C42 C29 C30 C31 0.8(4)
C29 C30 C31 C32 177.6(3)
O2 C30 C31 C32 -1.2(4)
C29 C30 C31 C36 -2.0(4)
O2 C30 C31 C36 179.2(2)
C36 C31 C32 C33 2.0(4)
C30 C31 C32 C33 -177.6(2)
C31 C32 C33 C34 -2.0(4)
C32 C33 C34 C35 0.0(4)
C33 C34 C35 C36 2.0(4)
C34 C35 C36 C31 -1.9(4)
C34 C35 C36 C37 176.4(3)
C32 C31 C36 C35 -0.1(4)
C30 C31 C36 C35 179.5(2)
C32 C31 C36 C37 -178.4(2)
C30 C31 C36 C37 1.2(4)
C35 C36 C37 C38 1.0(4)
C31 C36 C37 C38 179.3(3)
C35 C36 C37 C42 -177.5(2)
C31 C36 C37 C42 0.7(4)
C42 C37 C38 C39 -0.5(4)
C36 C37 C38 C39 -179.1(3)
C37 C38 C39 C40 1.8(4)
C38 C39 C40 C41 -0.9(4)
C39 C40 C41 C42 -1.3(4)
C40 C41 C42 C37 2.5(4)
C40 C41 C42 C29 -178.6(2)
C38 C37 C42 C41 -1.6(4)
C36 C37 C42 C41 177.0(2)
C38 C37 C42 C29 179.5(2)
C36 C37 C42 C29 -1.9(4)
C30 C29 C42 C41 -177.7(2)
O1 C29 C42 C41 1.7(4)
C30 C29 C42 C37 1.1(4)
O1 C29 C42 C37 -179.4(2)
C13 C14 N1 C2 0.2(4)
C13 C14 N1 Si1 177.76(19)
C11 C2 N1 C14 -0.9(4)
C3 C2 N1 C14 177.4(2)
C11 C2 N1 Si1 -178.8(2)
C3 C2 N1 Si1 -0.5(3)
C6 C5 N4 C3 -0.1(4)
C6 C5 N4 Si1 -175.93(19)
C8 C3 N4 C5 0.7(4)
C2 C3 N4 C5 -178.7(2)
C8 C3 N4 Si1 177.0(2)
C2 C3 N4 Si1 -2.4(3)
C27 C28 N15 C16 0.0(4)
C27 C28 N15 Si1 175.61(19)
C25 C16 N15 C28 -1.2(4)
C17 C16 N15 C28 175.7(2)
C25 C16 N15 Si1 -177.5(2)
C17 C16 N15 Si1 -0.6(3)
C20 C19 N18 C17 -1.3(4)
C20 C19 N18 Si1 -176.9(2)
C22 C17 N18 C19 1.5(4)
C16 C17 N18 C19 -175.5(2)
C22 C17 N18 Si1 177.7(2)
C16 C17 N18 Si1 0.6(3)
C30 C29 O1 Si1 -1.3(3)
C42 C29 O1 Si1 179.16(19)
C29 C30 O2 Si1 0.9(3)
C31 C30 O2 Si1 179.8(2)
C29 O1 Si1 O2 1.54(16)
C29 O1 Si1 N18 95.63(16)
C29 O1 Si1 N4 -91.62(16)
C29 O1 Si1 N15 126.2(11)
C29 O1 Si1 N1 -174.24(16)
C30 O2 Si1 O1 -1.41(16)
C30 O2 Si1 N18 -94.94(16)
C30 O2 Si1 N4 91.76(16)
C30 O2 Si1 N15 -177.65(16)
C30 O2 Si1 N1 113.7(11)
C19 N18 Si1 O1 -7.3(2)
C17 N18 Si1 O1 176.91(18)
C19 N18 Si1 O2 86.3(2)
C17 N18 Si1 O2 -89.41(18)
C19 N18 Si1 N4 -138.1(6)
C17 N18 Si1 N4 46.1(7)
C19 N18 Si1 N15 175.0(2)
C17 N18 Si1 N15 -0.74(18)
C19 N18 Si1 N1 -95.9(2)
C17 N18 Si1 N1 88.35(18)
C5 N4 Si1 O1 89.5(2)
C3 N4 Si1 O1 -86.49(18)
C5 N4 Si1 O2 -4.1(2)
C3 N4 Si1 O2 179.91(18)
C5 N4 Si1 N18 -139.7(6)
C3 N4 Si1 N18 44.3(7)
C5 N4 Si1 N15 -93.3(2)
C3 N4 Si1 N15 90.71(18)
C5 N4 Si1 N1 177.6(2)
C3 N4 Si1 N1 1.66(18)
C28 N15 Si1 O1 154.2(11)
C16 N15 Si1 O1 -30.0(12)
C28 N15 Si1 O2 -81.0(2)
C16 N15 Si1 O2 94.72(18)
C28 N15 Si1 N18 -175.0(2)
C16 N15 Si1 N18 0.71(18)
C28 N15 Si1 N4 11.9(2)
C16 N15 Si1 N4 -172.31(18)
C28 N15 Si1 N1 94.6(2)
C16 N15 Si1 N1 -89.62(18)
C14 N1 Si1 O1 -85.0(2)
C2 N1 Si1 O1 92.59(18)
C14 N1 Si1 O2 159.6(11)
C2 N1 Si1 O2 -22.7(12)
C14 N1 Si1 N18 8.2(2)
C2 N1 Si1 N18 -174.13(17)
C14 N1 Si1 N4 -178.2(2)
C2 N1 Si1 N4 -0.61(17)
C14 N1 Si1 N15 91.0(2)
C2 N1 Si1 N15 -91.36(18)
